data_4512699
loop_
_publ_author_name
'Aoyagi, Noboru'
'Shinha, Yusuke'
'Ikeda-Ohno, Atsushi'
'Haga, Yoshinori'
'Shimojo, Kojiro'
'Brooks, Neil R.'
'Izuoka, Akira'
'Naganawa, Hirochika'
'Kimura, Takaumi'
'Binnemans, Koen'

_publ_section_title
;
 Photophysical Property ofcatena-Bis(thiocyanato)aurate(I) Complexes in
 Ionic Liquids
;
_journal_issue 3
_journal_name_full 'Crystal Growth &amp; Design'
_journal_page_first 1422
_journal_paper_doi 10.1021/cg501792m
_journal_volume 15
_journal_year 2015
_chemical_formula_moiety 'C7 H9 Au N4 S2'
_chemical_formula_sum 'C7 H9 Au N4 S2'
_chemical_formula_weight 410.26
_space_group_IT_number 2
_symmetry_cell_setting triclinic
_symmetry_Int_Tables_number 2
_symmetry_space_group_name_Hall '-P 1'
_symmetry_space_group_name_H-M 'P -1'
_atom_sites_solution_hydrogens geom
_atom_sites_solution_primary direct
_atom_sites_solution_secondary difmap
_cell_angle_alpha 77.928(2)
_cell_angle_beta 82.174(3)
_cell_angle_gamma 89.557(2)
_cell_formula_units_Z 2
_cell_length_a 6.3546(5)
_cell_length_b 8.1890(6)
_cell_length_c 11.3041(9)
_cell_measurement_reflns_used 3847
_cell_measurement_temperature 100
_cell_measurement_theta_max 27.47
_cell_measurement_theta_min 3.46
_cell_volume 569.74(8)
_computing_cell_refinement 'RAPID AUTO'
_computing_data_collection 'RAPID AUTO (Rigaku, ????)'
_computing_data_reduction 'RAPID AUTO'
_computing_molecular_graphics 'CrystalStructure 4.0'
_computing_publication_material 'CrystalStructure 4.0 (Rigaku, 2010)'
_computing_structure_refinement 'CRYSTALS (Carruthers, et al., 1999)'
_computing_structure_solution 'SHELXS97 (Sheldrick, 2008)'
_diffrn_ambient_temperature 100
_diffrn_detector_area_resol_mean 10.000
_diffrn_measured_fraction_theta_full 0.990
_diffrn_measured_fraction_theta_max 0.990
_diffrn_measurement_device_type 'Rigaku R-AXIS RAPID'
_diffrn_measurement_method \w
_diffrn_radiation_type 'Mo K\a'
_diffrn_radiation_wavelength 0.71075
_diffrn_reflns_av_R_equivalents 0.0537
_diffrn_reflns_limit_h_max 7
_diffrn_reflns_limit_h_min -8
_diffrn_reflns_limit_k_max 10
_diffrn_reflns_limit_k_min -10
_diffrn_reflns_limit_l_max 14
_diffrn_reflns_limit_l_min -14
_diffrn_reflns_number 5613
_diffrn_reflns_theta_full 27.48
_diffrn_reflns_theta_max 27.48
_diffrn_standards_number 0
_exptl_absorpt_coefficient_mu 13.289
_exptl_absorpt_correction_T_max 0.876
_exptl_absorpt_correction_T_min 0.315
_exptl_absorpt_correction_type multi-scan
_exptl_absorpt_process_details 'ABSCOR (Rigaku, 1995)'
_exptl_crystal_colour colorless
_exptl_crystal_density_diffrn 2.391
_exptl_crystal_density_method 'not measured'
_exptl_crystal_description platelet
_exptl_crystal_F_000 380.00
_exptl_crystal_size_max 0.450
_exptl_crystal_size_mid 0.100
_exptl_crystal_size_min 0.010
_refine_diff_density_max 3.570
_refine_diff_density_min -2.610
_refine_ls_extinction_coef 10(3)
_refine_ls_extinction_method 'Larson (1970) Crystallographic Computing eq. 22'
_refine_ls_goodness_of_fit_ref 1.499
_refine_ls_hydrogen_treatment constr
_refine_ls_number_parameters 140
_refine_ls_number_reflns 2596
_refine_ls_R_factor_gt 0.0481
_refine_ls_shift/su_max 0.000
_refine_ls_structure_factor_coef Fsqd
_refine_ls_weighting_details 'w = 1/\s^2^(Fo^2^)'
_refine_ls_weighting_scheme sigma
_refine_ls_wR_factor_ref 0.1094
_reflns_number_gt 1904
_reflns_number_total 2596
_reflns_threshold_expression F^2^>2.0\s(F^2^)
_cod_data_source_file cg501792m_si_002.cif
_cod_data_source_block OFF
_cod_depositor_comments 'Adding full bibliography for 4512699--4512700.cif.'
_cod_original_cell_volume 569.75(8)
_cod_database_code 4512699

loop_
_symmetry_equiv_pos_site_id
_symmetry_equiv_pos_as_xyz
1 +X,+Y,+Z
2 -X,-Y,-Z

loop_
_atom_site_label
_atom_site_type_symbol
_atom_site_fract_x
_atom_site_fract_y
_atom_site_fract_z
_atom_site_U_iso_or_equiv
_atom_site_adp_type
_atom_site_occupancy
_atom_site_symmetry_multiplicity
_atom_site_calc_flag
_atom_site_refinement_flags
Au1 Au 0.0000 0.0000 0.0000 0.02159(14) Uani 1.0 2 d .
Au2 Au -0.5000 0.0000 0.0000 0.02590(15) Uani 1.0 2 d .
S3 S -0.5703(4) -0.0963(3) 0.2081(3) 0.0385(7) Uani 1.0 2 d .
S6 S 0.0299(3) -0.2809(2) 0.0050(3) 0.0299(6) Uani 1.0 2 d .
N5 N -0.2438(12) 0.0658(9) 0.2899(8) 0.042(3) Uani 1.0 2 d .
N8 N -0.0996(11) -0.4157(8) 0.2546(9) 0.043(3) Uani 1.0 2 d .
N14 N 0.3508(10) 0.3509(7) 0.2810(7) 0.0269(18) Uani 1.0 2 d .
N15 N 0.1326(10) 0.2628(7) 0.4476(7) 0.0248(18) Uani 1.0 2 d .
C4 C -0.3741(13) 0.0015(9) 0.2552(9) 0.031(3) Uani 1.0 2 d .
C7 C -0.0485(13) -0.3577(9) 0.1544(9) 0.028(3) Uani 1.0 2 d .
C9 C 0.4510(12) 0.3775(9) 0.3771(8) 0.030(3) Uani 1.0 2 d .
C10 C 0.3132(13) 0.3231(9) 0.4811(8) 0.030(3) Uani 1.0 2 d .
C11 C 0.1603(12) 0.2807(8) 0.3274(9) 0.030(3) Uani 1.0 2 d .
C12 C 0.4364(14) 0.4004(11) 0.1521(9) 0.040(3) Uani 1.0 2 d .
C13 C -0.0640(13) 0.2047(10) 0.5283(9) 0.038(3) Uani 1.0 2 d .
H1 H 0.5871 0.4218 0.3716 0.0358 Uiso 1.0 2 calc R
H2 H 0.3342 0.3280 0.5601 0.0377 Uiso 1.0 2 calc R
H3 H 0.0616 0.2490 0.2823 0.0370 Uiso 1.0 2 calc R
H4 H 0.3464 0.4820 0.1115 0.0476 Uiso 1.0 2 calc R
H5 H 0.5767 0.4475 0.1443 0.0476 Uiso 1.0 2 calc R
H6 H 0.4426 0.3044 0.1155 0.0476 Uiso 1.0 2 calc R
H7 H -0.0994 0.0939 0.5208 0.0454 Uiso 1.0 2 calc R
H8 H -0.0435 0.2032 0.6111 0.0454 Uiso 1.0 2 calc R
H9 H -0.1776 0.2781 0.5067 0.0452 Uiso 1.0 2 calc R

loop_
_atom_site_aniso_label
_atom_site_aniso_U_11
_atom_site_aniso_U_22
_atom_site_aniso_U_33
_atom_site_aniso_U_12
_atom_site_aniso_U_13
_atom_site_aniso_U_23
Au1 0.0188(3) 0.0191(3) 0.0264(3) -0.00254(14) -0.00172(18) -0.00448(17)
Au2 0.0211(3) 0.0311(3) 0.0277(3) -0.00242(16) -0.0046(2) -0.01027(19)
S3 0.0268(12) 0.0517(12) 0.0356(15) -0.0151(9) -0.0006(10) -0.0081(11)
S6 0.0317(12) 0.0203(9) 0.0374(14) 0.0001(7) -0.0014(10) -0.0077(8)
N5 0.041(5) 0.050(4) 0.038(5) -0.004(4) -0.013(4) -0.011(4)
N8 0.036(5) 0.027(4) 0.057(7) -0.003(3) 0.008(4) -0.000(4)
N14 0.029(4) 0.024(3) 0.026(4) -0.002(3) 0.003(3) -0.006(3)
N15 0.025(4) 0.028(3) 0.022(4) -0.006(3) -0.000(3) -0.008(3)
C4 0.028(5) 0.028(4) 0.035(6) 0.001(4) -0.001(4) -0.001(4)
C7 0.025(5) 0.018(4) 0.039(6) -0.001(3) -0.001(4) -0.005(4)
C9 0.019(5) 0.038(4) 0.032(6) -0.005(3) -0.005(4) -0.005(4)
C10 0.030(5) 0.038(4) 0.026(5) -0.005(4) -0.009(4) -0.012(4)
C11 0.024(5) 0.024(4) 0.044(6) 0.001(3) -0.006(4) -0.012(4)
C12 0.036(6) 0.042(5) 0.041(6) 0.003(4) -0.008(5) -0.006(5)
C13 0.035(6) 0.045(5) 0.033(6) -0.004(4) 0.005(4) -0.010(4)

loop_
_atom_type_symbol
_atom_type_description
_atom_type_scat_dispersion_real
_atom_type_scat_dispersion_imag
_atom_type_scat_source
C C 0.0033 0.0016
;

International Tables for Crystallography

(1992, Vol. C, Tables 4.2.6.8 and 6.1.1.4)

;
H H 0.0000 0.0000
;

International Tables for Crystallography

(1992, Vol. C, Table 6.1.1.4)

;
N N 0.0061 0.0033
;

International Tables for Crystallography

(1992, Vol. C, Tables 4.2.6.8 and 6.1.1.4)

;
S S 0.1246 0.1234
;

International Tables for Crystallography

(1992, Vol. C, Tables 4.2.6.8 and 6.1.1.4)

;
Au Au -2.0133 8.8022
;

International Tables for Crystallography

(1992, Vol. C, Tables 4.2.6.8 and 6.1.1.4)

;

loop_
_geom_angle_atom_site_label_1
_geom_angle_atom_site_label_2
_geom_angle_atom_site_label_3
_geom_angle
_geom_angle_publ_flag
_geom_angle_site_symmetry_3
S6 Au1 S6 180.00(11) yes 2_555
S3 Au2 S3 180.00(12) yes 2_455
Au2 S3 C4 100.8(3) yes .
Au1 S6 C7 100.1(3) yes .
C9 N14 C11 108.0(7) yes .
C9 N14 C12 125.2(7) yes .
C11 N14 C12 126.7(8) yes .
C10 N15 C11 108.2(7) yes .
C10 N15 C13 126.4(8) yes .
C11 N15 C13 125.2(8) yes .
S3 C4 N5 178.3(8) yes .
S6 C7 N8 177.3(8) yes .
N14 C9 C10 106.7(7) yes .
N15 C10 C9 107.4(8) yes .
N14 C11 N15 109.7(8) yes .
N14 C9 H1 126.587 no .
C10 C9 H1 126.665 no .
N15 C10 H2 125.898 no .
C9 C10 H2 126.685 no .
N14 C11 H3 125.415 no .
N15 C11 H3 124.911 no .
N14 C12 H4 109.499 no .
N14 C12 H5 109.416 no .
N14 C12 H6 109.588 no .
H4 C12 H5 109.440 no .
H4 C12 H6 109.441 no .
H5 C12 H6 109.442 no .
N15 C13 H7 109.437 no .
N15 C13 H8 109.038 no .
N15 C13 H9 110.026 no .
H7 C13 H8 109.440 no .
H7 C13 H9 109.441 no .
H8 C13 H9 109.445 no .

loop_
_geom_bond_atom_site_label_1
_geom_bond_atom_site_label_2
_geom_bond_distance
_geom_bond_publ_flag
_geom_bond_site_symmetry_2
Au1 S6 2.2959(18) yes .
Au1 S6 2.2959(18) yes 2_555
Au2 S3 2.301(3) yes .
Au2 S3 2.301(3) yes 2_455
S3 C4 1.690(10) yes .
S6 C7 1.682(9) yes .
N5 C4 1.139(13) yes .
N8 C7 1.136(12) yes .
N14 C9 1.386(12) yes .
N14 C11 1.335(10) yes .
N14 C12 1.458(12) yes .
N15 C10 1.382(11) yes .
N15 C11 1.324(12) yes .
N15 C13 1.462(10) yes .
C9 C10 1.361(11) yes .
C9 H1 0.930 no .
C10 H2 0.930 no .
C11 H3 0.930 no .
C12 H4 0.960 no .
C12 H5 0.960 no .
C12 H6 0.960 no .
C13 H7 0.960 no .
C13 H8 0.960 no .
C13 H9 0.960 no .

loop_
_geom_contact_atom_site_label_1
_geom_contact_atom_site_label_2
_geom_contact_distance
_geom_contact_publ_flag
_geom_contact_site_symmetry_2
Au1 C7 3.074(7) no 2_555
Au2 C4 3.099(10) no 2_455
N14 C13 3.583(10) no .
N15 C12 3.586(11) no .
Au1 Au2 3.1773(3) no .
Au1 Au2 3.1773(3) no 1_655
Au1 N5 3.573(9) no .
Au1 N5 3.573(9) no 2_555
Au1 C4 3.481(9) no .
Au1 C4 3.481(9) no 2_555
Au2 Au1 3.1773(3) no 1_455
Au2 Au1 3.1773(3) no .
S3 C13 3.480(9) no 2_456
S6 N5 3.522(8) no 2_555
N5 Au1 3.573(9) no .
N5 S6 3.522(8) no 2_555
N5 N14 3.461(10) no 1_455
N5 C9 3.421(11) no 1_455
N5 C11 3.248(12) no .
N5 C13 3.464(14) no .
N5 C13 3.476(12) no 2_556
N8 N14 3.441(10) no 1_545
N8 N15 3.504(10) no 1_545
N8 C9 3.311(10) no 1_445
N8 C10 3.343(13) no 2_556
N8 C11 3.006(10) no 1_545
N8 C13 3.548(14) no 2_556
N14 N5 3.461(10) no 1_655
N14 N8 3.441(10) no 1_565
N14 C4 3.385(10) no 1_655
N15 N8 3.504(10) no 1_565
C4 Au1 3.481(9) no .
C4 N14 3.385(10) no 1_455
C4 C12 3.494(11) no 1_455
C7 C11 3.547(10) no 1_545
C9 N5 3.421(11) no 1_655
C9 N8 3.311(10) no 1_665
C10 N8 3.343(13) no 2_556
C11 N5 3.248(12) no .
C11 N8 3.006(10) no 1_565
C11 C7 3.547(10) no 1_565
C12 C4 3.494(11) no 1_655
C12 C12 3.472(13) no 2_665
C13 S3 3.480(9) no 2_456
C13 N5 3.464(14) no .
C13 N5 3.476(12) no 2_556
C13 N8 3.548(14) no 2_556
N14 H2 3.1078 no .
N15 H1 3.1128 no .
C9 H3 3.1001 no .
C9 H4 3.1059 no .
C9 H5 2.5868 no .
C9 H6 3.1443 no .
C10 H3 3.0881 no .
C10 H7 3.1628 no .
C10 H8 2.6052 no .
C10 H9 3.1105 no .
C11 H1 3.0986 no .
C11 H2 3.0850 no .
C11 H4 2.7630 no .
C11 H5 3.2452 no .
C11 H6 2.7626 no .
C11 H7 2.7387 no .
C11 H8 3.2245 no .
C11 H9 2.7420 no .
C12 H1 2.8171 no .
C12 H3 2.7758 no .
C13 H2 2.8270 no .
C13 H3 2.7344 no .
H1 H2 2.4728 no .
H1 H4 3.4403 no .
H1 H5 2.5433 no .
H1 H6 3.4713 no .
H2 H7 3.4983 no .
H2 H8 2.5599 no .
H2 H9 3.4302 no .
H3 H4 2.8650 no .
H3 H6 2.8358 no .
H3 H7 2.7858 no .
H3 H9 2.8278 no .
Au2 H6 3.0445 no 1_455
Au2 H6 3.0445 no 2_555
S3 H2 3.4161 no 2_556
S3 H6 3.2268 no 1_455
S3 H7 3.4749 no 2_456
S3 H8 2.9809 no 2_456
S3 H9 3.4352 no 2_456
S6 H3 3.3332 no 2_555
S6 H4 2.9811 no 1_545
S6 H4 3.4625 no 2_555
S6 H5 3.2745 no 2_655
S6 H6 3.4843 no 2_555
S6 H6 3.4618 no 2_655
N5 H1 3.3638 no 1_455
N5 H2 3.3294 no 2_556
N5 H3 2.4430 no .
N5 H5 3.4762 no 1_455
N5 H6 3.3276 no 1_455
N5 H7 2.9347 no .
N5 H7 3.3324 no 2_556
N5 H8 2.9837 no 2_556
N5 H9 3.3587 no .
N8 H1 2.4643 no 1_445
N8 H2 2.6248 no 2_556
N8 H3 2.8931 no 1_545
N8 H4 3.2608 no 1_545
N8 H5 2.8911 no 1_445
N8 H8 2.7687 no 2_556
N8 H9 3.3620 no 1_545
N15 H7 2.8735 no 2_556
C4 H2 3.0798 no 2_556
C4 H3 3.5275 no .
C4 H6 2.9697 no 1_455
C4 H8 3.4789 no 2_556
C7 H1 3.3635 no 1_445
C7 H2 3.5354 no 2_556
C7 H3 3.3538 no 1_545
C7 H4 2.8534 no 1_545
C7 H5 2.9048 no 1_445
C7 H8 3.2876 no 2_556
C9 H1 3.5486 no 2_666
C9 H2 3.0356 no 2_666
C9 H9 2.9659 no 1_655
C10 H1 3.0501 no 2_666
C10 H2 3.5578 no 2_666
C10 H9 3.2987 no 1_655
C10 H9 3.3977 no 2_566
C11 H7 3.1844 no 2_556
C12 H4 3.0675 no 2_665
C12 H5 3.3339 no 2_665
C12 H6 3.4529 no 2_665
C13 H1 3.3024 no 1_455
C13 H7 2.7809 no 2_556
H1 N5 3.3638 no 1_655
H1 N8 2.4643 no 1_665
H1 C7 3.3635 no 1_665
H1 C9 3.5486 no 2_666
H1 C10 3.0501 no 2_666
H1 C13 3.3024 no 1_655
H1 H1 3.4571 no 2_666
H1 H2 2.4137 no 2_666
H1 H3 3.4371 no 1_655
H1 H9 2.4077 no 1_655
H2 S3 3.4161 no 2_556
H2 N5 3.3294 no 2_556
H2 N8 2.6248 no 2_556
H2 C4 3.0798 no 2_556
H2 C7 3.5354 no 2_556
H2 C9 3.0356 no 2_666
H2 C10 3.5578 no 2_666
H2 H1 2.4137 no 2_666
H2 H2 3.4540 no 2_666
H2 H9 3.1194 no 1_655
H2 H9 3.3319 no 2_566
H3 S6 3.3332 no 2_555
H3 N5 2.4430 no .
H3 N8 2.8931 no 1_565
H3 C4 3.5275 no .
H3 C7 3.3538 no 1_565
H3 H1 3.4371 no 1_455
H3 H7 3.2276 no 2_556
H4 S6 2.9811 no 1_565
H4 S6 3.4625 no 2_555
H4 N8 3.2608 no 1_565
H4 C7 2.8534 no 1_565
H4 C12 3.0675 no 2_665
H4 H4 2.9334 no 2_665
H4 H5 2.8025 no 2_665
H4 H6 2.9431 no 2_665
H5 S6 3.2745 no 2_655
H5 N5 3.4762 no 1_655
H5 N8 2.8911 no 1_665
H5 C7 2.9048 no 1_665
H5 C12 3.3339 no 2_665
H5 H4 2.8025 no 2_665
H5 H5 3.4664 no 2_665
H5 H6 3.2198 no 2_665
H6 Au2 3.0445 no 1_655
H6 S3 3.2268 no 1_655
H6 S6 3.4843 no 2_555
H6 S6 3.4618 no 2_655
H6 N5 3.3276 no 1_655
H6 C4 2.9697 no 1_655
H6 C12 3.4529 no 2_665
H6 H4 2.9431 no 2_665
H6 H5 3.2198 no 2_665
H7 S3 3.4749 no 2_456
H7 N5 2.9347 no .
H7 N5 3.3324 no 2_556
H7 N15 2.8735 no 2_556
H7 C11 3.1844 no 2_556
H7 C13 2.7809 no 2_556
H7 H3 3.2276 no 2_556
H7 H7 2.0713 no 2_556
H7 H8 3.1747 no 2_556
H7 H9 3.5546 no 2_556
H8 S3 2.9809 no 2_456
H8 N5 2.9837 no 2_556
H8 N8 2.7687 no 2_556
H8 C4 3.4789 no 2_556
H8 C7 3.2876 no 2_556
H8 H7 3.1747 no 2_556
H9 S3 3.4352 no 2_456
H9 N5 3.3587 no .
H9 N8 3.3620 no 1_565
H9 C9 2.9659 no 1_455
H9 C10 3.2987 no 1_455
H9 C10 3.3977 no 2_566
H9 H1 2.4077 no 1_455
H9 H2 3.1194 no 1_455
H9 H2 3.3319 no 2_566
H9 H7 3.5546 no 2_556

loop_
_geom_torsion_atom_site_label_1
_geom_torsion_atom_site_label_2
_geom_torsion_atom_site_label_3
_geom_torsion_atom_site_label_4
_geom_torsion
_geom_torsion_publ_flag
C9 N14 C11 N15 0.7(8) no
C11 N14 C9 C10 -0.8(8) no
C12 N14 C9 C10 176.1(6) no
C12 N14 C11 N15 -176.1(6) no
C10 N15 C11 N14 -0.4(8) no
C11 N15 C10 C9 -0.1(8) no
C13 N15 C10 C9 -174.5(6) no
C13 N15 C11 N14 174.1(6) no
N14 C9 C10 N15 0.6(8) no
